data_2000794
loop_
_publ_author_name
'Frydenvang, K.'
'Jensen, B.'

_publ_section_title
;
 Structure of <i>cis</i>-2-methyl-4-tosyloxymethyl-1,3-dioxolane
;
_journal_issue 7
_journal_name_full 'Acta Crystallographica Section C'
_journal_page_first 1341
_journal_page_last 1343
_journal_paper_doi 10.1107/S0108270191014622
_journal_volume 48
_journal_year 1992
_chemical_formula_sum 'C12 H16 O5 S'
_chemical_formula_weight 272.3
_symmetry_cell_setting orthorhombic
_symmetry_space_group_name_Hall '-P 2ac 2ab'
_symmetry_space_group_name_H-M 'P b c a'
_cell_angle_alpha 90
_cell_angle_beta 90
_cell_angle_gamma 90
_cell_formula_units_Z 8
_cell_length_a 20.301(5)
_cell_length_b 8.952(2)
_cell_length_c 14.707(6)
_cell_volume 2672.8(14)
_diffrn_radiation_type Mo
_diffrn_radiation_wavelength 0.71073
_exptl_absorpt_coefficient_mu 0.240
_exptl_crystal_density_diffrn 1.353
_exptl_crystal_F_000 1152
_cod_data_source_file ab0261.cif
_cod_data_source_block ab0261a
_cod_original_cell_volume 2673(2)
_cod_original_formula_sum 'C12 H16 O5 S1'
_cod_database_code 2000794

loop_
_atom_site_label
_atom_site_fract_x
_atom_site_fract_y
_atom_site_fract_z
O1 .3747(2) .2539(5) .3952(4)
C2 .3497(3) .1140(8) .4174(5)
O3 .2939(2) .0923(5) .3615(4)
C4 .2638(3) .2374(7) .3536(5)
C5 .3183(4) .3459(8) .3802(5)
C6 .3994(4) -.0070(7) .3993(6)
C7 .2431(3) .2596(8) .2562(5)
O8 .1920(2) .1486(5) .2384(3)
S9 .16420(10) .1352(2) .13890(10)
O10 .2172(2) .1434(5) .0760(3)
O11 .1228(3) .0058(5) .1420(4)
C21 .1155(3) .2952(7) .1275(4)
C22 .0492(4) .2900(9) .1525(6)
C23 .0137(4) .4218(8) .1450(5)
C24 .0401(4) .5542(9) .1169(5)
C25 .1061(4) .5545(8) .0935(5)
C26 .1433(3) .4269(7) .0977(5)
C27 -.0015(4) .6940(10) .1083(6)
H21 .339 .110 .481
H41 .225 .252 .388
H51 .326 .416 .333
H52 .306 .397 .434
H61 .382 -.102 .415
H62 .410 -.007 .336
H63 .438 .010 .433
H71 .281 .241 .216
H72 .228 .357 .246
H22 .029 .200 .174
H23 -.032 .420 .161
H25 .126 .645 .075
H26 .188 .429 .080
H271 -.045 .673 .126
H272 .017 .770 .144
H273 -.001 .724 .046

loop_
_geom_angle_atom_site_label_1
_geom_angle_atom_site_label_2
_geom_angle_atom_site_label_3
_geom_angle
C2 O1 C5 105.4(5)
O1 C5 C4 104.8(5)
O1 C2 O3 106.2(6)
O1 C2 C6 111.2(6)
O3 C2 C6 109.6(6)
C2 O3 C4 105.2(5)
O3 C4 C5 104.3(5)
O3 C4 C7 108.3(6)
C5 C4 C7 111.3(6)
C4 C7 O8 106.2(5)
C7 O8 S9 118.2(4)
O8 S9 O10 109.2(3)
O8 S9 O11 104.0(3)
O8 S9 C21 103.3(3)
O10 S9 O11 120.5(3)
O10 S9 C21 108.9(3)
O11 S9 C21 109.5(3)
S9 C21 C22 119.5(5)
S9 C21 C26 119.9(5)
C22 C21 C26 120.5(6)
C21 C22 C23 116.9(7)
C22 C23 C24 124.0(7)
C23 C24 C25 117.2(7)
C23 C24 C27 121.6(7)
C25 C24 C27 121.2(7)
C24 C25 C26 121.4(7)
C21 C26 C25 120.0(6)

loop_
_geom_bond_atom_site_label_1
_geom_bond_atom_site_label_2
_geom_bond_distance
O1 C2 1.390(9)
O1 C5 1.426(8)
C2 O3 1.414(9)
C2 C6 1.500(10)
O3 C4 1.440(8)
C4 C5 1.520(10)
C4 C7 1.510(10)
C7 O8 1.460(8)
O8 S9 1.573(5)
S9 O10 1.422(5)
S9 O11 1.431(5)
S9 C21 1.748(6)
C21 C22 1.400(10)
C22 C23 1.390(10)
C23 C24 1.370(10)
C24 C25 1.380(10)
C25 C26 1.370(10)
C26 C21 1.380(9)
C24 C27 1.520(10)
